data_4304657
loop_
_publ_author_name
'Malin Backlund'
'Joseph Ziller'
'Patrick J. Farmer'

_publ_section_title
;
Unexpected C-H Activation of Ru(II)-Dithiomaltol Complexes upon
Oxidation
;
_journal_name_full 'Inorganic Chemistry'
_journal_page_first 2864
_journal_page_last 2870
_journal_paper_doi 10.1021/ic7021962
_journal_volume 47
_journal_year 2008
_chemical_formula_sum 'C30 H29 F6 N4 O3 P Ru S2'
_chemical_formula_weight 803.73
_chemical_name_systematic
; 
 ? 
;
_space_group_IT_number 2
_symmetry_cell_setting triclinic
_symmetry_space_group_name_Hall '-P 1'
_symmetry_space_group_name_H-M 'P -1'
_atom_sites_solution_hydrogens geom
_atom_sites_solution_primary direct
_atom_sites_solution_secondary difmap
_audit_creation_method SHELXTL
_cell_angle_alpha 109.440(2)
_cell_angle_beta 96.084(2)
_cell_angle_gamma 101.515(2)
_cell_formula_units_Z 2
_cell_length_a 10.7114(12)
_cell_length_b 12.7589(15)
_cell_length_c 12.9779(15)
_cell_measurement_temperature 163(2)
_cell_volume 1610.1(3)
_computing_cell_refinement 'Bruker SMART/SAINT'
_computing_data_collection 'Bruker SMART'
_computing_data_reduction 'Bruker SAINT'
_computing_molecular_graphics 'Bruker SHELXTL'
_computing_publication_material 'Bruker SHELXTL'
_computing_structure_refinement 'Bruker SHELXTL'
_computing_structure_solution 'Bruker SHELXTL'
_diffrn_ambient_temperature 163(2)
_diffrn_measured_fraction_theta_full 0.970
_diffrn_measured_fraction_theta_max 0.970
_diffrn_measurement_device_type 'CCD area detector'
_diffrn_measurement_method 'phi and omega scans'
_diffrn_radiation_monochromator graphite
_diffrn_radiation_source 'normal-focus sealed tube'
_diffrn_radiation_type MoK\a
_diffrn_radiation_wavelength 0.71073
_diffrn_reflns_av_R_equivalents 0.0276
_diffrn_reflns_av_sigmaI/netI 0.0384
_diffrn_reflns_limit_h_max 14
_diffrn_reflns_limit_h_min -14
_diffrn_reflns_limit_k_max 16
_diffrn_reflns_limit_k_min -16
_diffrn_reflns_limit_l_max 17
_diffrn_reflns_limit_l_min -17
_diffrn_reflns_number 17841
_diffrn_reflns_theta_full 28.32
_diffrn_reflns_theta_max 28.32
_diffrn_reflns_theta_min 1.75
_diffrn_standards_decay_% '< 1.0'
_diffrn_standards_interval_count 'initial 50 frames recollected'
_diffrn_standards_number '50 frames'
_exptl_absorpt_coefficient_mu 0.741
_exptl_absorpt_correction_T_max 0.9569
_exptl_absorpt_correction_T_min 0.8540
_exptl_absorpt_correction_type multi-scan
_exptl_absorpt_process_details 'Bruker SADABS'
_exptl_crystal_colour black
_exptl_crystal_density_diffrn 1.658
_exptl_crystal_density_meas ?
_exptl_crystal_density_method 'not measured'
_exptl_crystal_description plate
_exptl_crystal_F_000 812
_exptl_crystal_size_max 0.22
_exptl_crystal_size_mid 0.20
_exptl_crystal_size_min 0.06
_refine_diff_density_max 2.903
_refine_diff_density_min -1.408
_refine_diff_density_rms 0.106
_refine_ls_extinction_method none
_refine_ls_goodness_of_fit_ref 1.043
_refine_ls_hydrogen_treatment mixed
_refine_ls_matrix_type full
_refine_ls_number_parameters 399
_refine_ls_number_reflns 7767
_refine_ls_number_restraints 0
_refine_ls_restrained_S_all 1.043
_refine_ls_R_factor_all 0.0564
_refine_ls_R_factor_gt 0.0434
_refine_ls_shift/su_max 0.001
_refine_ls_shift/su_mean 0.000
_refine_ls_structure_factor_coef Fsqd
_refine_ls_weighting_details 'calc w=1/[\s^2^(Fo^2^)+(0.0590P)^2^+3.4122P] where P=(Fo^2^+2Fc^2^)/3'
_refine_ls_weighting_scheme calc
_refine_ls_wR_factor_gt 0.1128
_refine_ls_wR_factor_ref 0.1218
_reflns_number_gt 6431
_reflns_number_total 7767
_reflns_threshold_expression >2sigma(I)
_cod_data_source_file ic7021962-file005.cif
_cod_data_source_block pjf42
_cod_depositor_comments
;
The following automatic conversions were performed:
'_symmetry_cell_setting' value 'Triclinic' changed to 'triclinic'
according to '/home/saulius/struct/CIF-dictionaries/cif_core.dic'
dictionary named 'cif_core.dic' version 2.4.1 from 2010-06-29.

Automatic conversion script
Id: cif_fix_enum 1527 2010-12-29 10:47:43Z saulius 

The following automatic conversions were performed:

'_exptl_crystal_density_meas' value 'n/a' was changed to '?' - the
value is perceived as not measured.

Automatic conversion script
Id: cif_fix_values 3008 2015-01-20 13:52:24Z robertas 
;
_cod_database_code 4304657

loop_
_symmetry_equiv_pos_as_xyz
'x, y, z'
'-x, -y, -z'

loop_
_atom_site_label
_atom_site_type_symbol
_atom_site_fract_x
_atom_site_fract_y
_atom_site_fract_z
_atom_site_U_iso_or_equiv
_atom_site_adp_type
_atom_site_occupancy
_atom_site_symmetry_multiplicity
_atom_site_calc_flag
_atom_site_refinement_flags
_atom_site_disorder_assembly
_atom_site_disorder_group
Ru1 Ru 0.78412(2) 0.76489(2) -0.33473(2) 0.01922(8) Uani 1 1 d . . .
S1 S 0.64940(8) 0.61752(7) -0.48696(7) 0.02407(17) Uani 1 1 d . . .
S2 S 0.63881(11) 0.80698(9) -0.75361(8) 0.0378(2) Uani 1 1 d . . .
O1 O 0.7900(2) 0.85248(19) -0.44487(19) 0.0240(5) Uani 1 1 d . . .
O2 O 0.8022(3) 1.0330(2) -0.6493(2) 0.0391(7) Uani 1 1 d . . .
N1 N 0.9389(3) 0.6986(2) -0.3757(2) 0.0209(5) Uani 1 1 d . . .
N2 N 0.7917(3) 0.6723(2) -0.2342(2) 0.0215(5) Uani 1 1 d . . .
N4 N 0.8939(3) 0.9140(2) -0.2084(2) 0.0215(5) Uani 1 1 d . . .
N3 N 0.6406(3) 0.8411(2) -0.2722(2) 0.0220(5) Uani 1 1 d . . .
C1 C 0.7237(3) 0.8023(3) -0.5449(3) 0.0236(7) Uani 1 1 d . . .
C2 C 0.6475(3) 0.6831(3) -0.5809(3) 0.0239(7) Uani 1 1 d . . .
C3 C 0.5749(4) 0.6244(3) -0.6895(3) 0.0329(8) Uani 1 1 d . . .
H3A H 0.5299 0.5465 -0.7085 0.039 Uiso 1 1 calc R . .
C4 C 0.5647(4) 0.6712(4) -0.7690(3) 0.0387(9) Uani 1 1 d . . .
H4A H 0.5116 0.6238 -0.8390 0.046 Uiso 1 1 calc R . .
C5 C 0.7245(4) 0.8614(3) -0.6190(3) 0.0282(7) Uani 1 1 d . . .
C6 C 0.8016(4) 0.9785(3) -0.5873(3) 0.0308(8) Uani 1 1 d . . .
C7 C 1.0080(3) 0.7145(3) -0.4527(3) 0.0250(7) Uani 1 1 d . . .
H7A H 0.9840 0.7596 -0.4930 0.030 Uiso 1 1 calc R . .
C8 C 1.1126(3) 0.6677(3) -0.4753(3) 0.0273(7) Uani 1 1 d . . .
H8A H 1.1580 0.6792 -0.5313 0.033 Uiso 1 1 calc R . .
C9 C 1.1499(3) 0.6039(3) -0.4149(3) 0.0276(7) Uani 1 1 d . . .
H9A H 1.2222 0.5719 -0.4280 0.033 Uiso 1 1 calc R . .
C10 C 1.0800(3) 0.5875(3) -0.3352(3) 0.0255(7) Uani 1 1 d . . .
H10A H 1.1041 0.5442 -0.2929 0.031 Uiso 1 1 calc R . .
C11 C 0.9745(3) 0.6348(3) -0.3175(3) 0.0222(6) Uani 1 1 d . . .
C12 C 0.8911(3) 0.6201(3) -0.2375(3) 0.0245(7) Uani 1 1 d . . .
C13 C 0.9089(4) 0.5570(4) -0.1705(4) 0.0352(9) Uani 1 1 d . . .
H13A H 0.9799 0.5225 -0.1728 0.042 Uiso 1 1 calc R . .
C14 C 0.8225(4) 0.5445(4) -0.1003(4) 0.0391(9) Uani 1 1 d . . .
H14A H 0.8332 0.5013 -0.0544 0.047 Uiso 1 1 calc R . .
C15 C 0.7212(4) 0.5961(3) -0.0986(3) 0.0329(8) Uani 1 1 d . . .
H15A H 0.6605 0.5884 -0.0516 0.039 Uiso 1 1 calc R . .
C16 C 0.7083(3) 0.6589(3) -0.1655(3) 0.0261(7) Uani 1 1 d . . .
H16A H 0.6381 0.6943 -0.1633 0.031 Uiso 1 1 calc R . .
C17 C 0.5115(3) 0.7994(3) -0.3071(3) 0.0282(7) Uani 1 1 d . . .
H17A H 0.4802 0.7276 -0.3669 0.034 Uiso 1 1 calc R . .
C18 C 0.4224(4) 0.8559(3) -0.2601(3) 0.0331(8) Uani 1 1 d . . .
H18A H 0.3321 0.8244 -0.2883 0.040 Uiso 1 1 calc R . .
C19 C 0.4663(4) 0.9585(3) -0.1720(3) 0.0335(8) Uani 1 1 d . . .
H19A H 0.4067 0.9987 -0.1383 0.040 Uiso 1 1 calc R . .
C20 C 0.5981(4) 1.0026(3) -0.1327(3) 0.0301(8) Uani 1 1 d . . .
H20A H 0.6301 1.0727 -0.0710 0.036 Uiso 1 1 calc R . .
C21 C 0.6836(3) 0.9427(3) -0.1849(3) 0.0231(6) Uani 1 1 d . . .
C22 C 0.8254(3) 0.9849(3) -0.1509(3) 0.0241(7) Uani 1 1 d . . .
C23 C 0.8873(4) 1.0900(3) -0.0684(3) 0.0331(8) Uani 1 1 d . . .
H23A H 0.8381 1.1378 -0.0276 0.040 Uiso 1 1 calc R . .
C24 C 1.0219(4) 1.1248(3) -0.0462(3) 0.0362(9) Uani 1 1 d . . .
H24A H 1.0658 1.1967 0.0098 0.043 Uiso 1 1 calc R . .
C25 C 1.0907(4) 1.0537(3) -0.1061(3) 0.0325(8) Uani 1 1 d . . .
H25A H 1.1828 1.0765 -0.0931 0.039 Uiso 1 1 calc R . .
C26 C 1.0241(3) 0.9482(3) -0.1860(3) 0.0273(7) Uani 1 1 d . . .
H26A H 1.0720 0.8986 -0.2261 0.033 Uiso 1 1 calc R . .
H6 H 0.857(4) 1.013(3) -0.509(4) 0.030(11) Uiso 1 1 d . . .
P1 P 0.65073(9) 0.33891(8) 0.06711(7) 0.02377(18) Uani 1 1 d . . .
F1 F 0.6800(2) 0.2970(2) -0.05674(18) 0.0388(5) Uani 1 1 d . . .
F2 F 0.6218(2) 0.37979(19) 0.19066(17) 0.0333(5) Uani 1 1 d . . .
F3 F 0.5724(2) 0.4230(2) 0.03731(19) 0.0364(5) Uani 1 1 d . . .
F4 F 0.7297(2) 0.25473(19) 0.09663(19) 0.0347(5) Uani 1 1 d . . .
F5 F 0.5199(2) 0.2379(2) 0.0272(2) 0.0409(6) Uani 1 1 d . . .
F6 F 0.7812(2) 0.4403(2) 0.10674(19) 0.0373(5) Uani 1 1 d . . .
O3 O 0.8244(4) 1.2096(3) -0.3419(3) 0.0637(6) Uiso 1 1 d . . .
C27 C 0.9020(6) 1.2129(5) -0.2774(5) 0.0637(6) Uiso 1 1 d . . .
H27A H 0.9040 1.1319 -0.2928 0.076 Uiso 1 1 calc R . .
H27B H 0.8693 1.2381 -0.2069 0.076 Uiso 1 1 calc R . .
C28 C 1.0396(6) 1.2776(5) -0.2503(5) 0.0637(6) Uiso 1 1 d . . .
H28A H 1.0852 1.2635 -0.1886 0.096 Uiso 1 1 calc R . .
H28B H 1.0447 1.3598 -0.2288 0.096 Uiso 1 1 calc R . .
H28C H 1.0799 1.2523 -0.3156 0.096 Uiso 1 1 calc R . .
C29 C 0.6955(6) 1.1467(5) -0.3513(5) 0.0637(6) Uiso 1 1 d . . .
H29A H 0.6924 1.0646 -0.3682 0.076 Uiso 1 1 calc R . .
H29B H 0.6644 1.1764 -0.2806 0.076 Uiso 1 1 calc R . .
C30 C 0.6199(6) 1.1594(5) -0.4345(5) 0.0637(6) Uiso 1 1 d . . .
H30A H 0.5302 1.1167 -0.4429 0.096 Uiso 1 1 calc R . .
H30B H 0.6514 1.1296 -0.5040 0.096 Uiso 1 1 calc R . .
H30C H 0.6233 1.2409 -0.4168 0.096 Uiso 1 1 calc R . .

loop_
_atom_site_aniso_label
_atom_site_aniso_U_11
_atom_site_aniso_U_22
_atom_site_aniso_U_33
_atom_site_aniso_U_23
_atom_site_aniso_U_13
_atom_site_aniso_U_12
Ru1 0.01898(13) 0.01815(13) 0.01831(13) 0.00563(10) 0.00214(9) 0.00219(9)
S1 0.0249(4) 0.0186(4) 0.0244(4) 0.0058(3) 0.0008(3) 0.0017(3)
S2 0.0498(6) 0.0396(5) 0.0233(4) 0.0134(4) 0.0002(4) 0.0098(5)
O1 0.0278(12) 0.0199(11) 0.0218(12) 0.0077(9) 0.0000(9) 0.0023(9)
O2 0.0493(17) 0.0377(15) 0.0401(16) 0.0241(13) 0.0157(13) 0.0112(13)
N1 0.0205(13) 0.0190(13) 0.0198(13) 0.0050(10) 0.0029(10) 0.0020(10)
N2 0.0192(13) 0.0222(13) 0.0202(13) 0.0072(11) 0.0020(10) 0.0004(10)
N4 0.0215(13) 0.0209(13) 0.0199(13) 0.0066(11) 0.0038(11) 0.0017(11)
N3 0.0212(13) 0.0201(13) 0.0227(14) 0.0071(11) 0.0015(11) 0.0033(11)
C1 0.0273(17) 0.0217(15) 0.0202(16) 0.0054(13) 0.0036(13) 0.0073(13)
C2 0.0262(16) 0.0227(16) 0.0208(16) 0.0055(13) 0.0024(13) 0.0070(13)
C3 0.038(2) 0.0237(17) 0.0264(18) 0.0005(14) -0.0028(16) 0.0037(15)
C4 0.049(2) 0.036(2) 0.0226(18) 0.0049(16) -0.0041(17) 0.0083(18)
C5 0.0340(18) 0.0276(17) 0.0226(17) 0.0089(14) 0.0043(14) 0.0079(15)
C6 0.0351(19) 0.0290(18) 0.0315(19) 0.0130(16) 0.0109(16) 0.0089(15)
C7 0.0269(17) 0.0242(16) 0.0216(16) 0.0079(13) 0.0055(13) 0.0021(13)
C8 0.0260(17) 0.0278(17) 0.0226(16) 0.0047(14) 0.0071(13) 0.0013(14)
C9 0.0209(16) 0.0256(17) 0.0294(18) 0.0032(14) 0.0030(14) 0.0031(13)
C10 0.0244(16) 0.0232(16) 0.0266(17) 0.0078(14) 0.0016(13) 0.0051(13)
C11 0.0214(15) 0.0219(15) 0.0196(15) 0.0067(12) 0.0010(12) 0.0003(12)
C12 0.0227(16) 0.0273(17) 0.0240(16) 0.0117(14) 0.0040(13) 0.0031(13)
C13 0.0310(19) 0.043(2) 0.043(2) 0.0272(19) 0.0110(17) 0.0130(17)
C14 0.038(2) 0.048(2) 0.041(2) 0.030(2) 0.0084(18) 0.0073(18)
C15 0.0286(18) 0.038(2) 0.033(2) 0.0187(17) 0.0092(15) -0.0001(15)
C16 0.0203(15) 0.0281(17) 0.0263(17) 0.0090(14) 0.0051(13) -0.0003(13)
C17 0.0231(16) 0.0273(17) 0.0293(18) 0.0073(14) -0.0003(14) 0.0033(14)
C18 0.0212(16) 0.0343(19) 0.043(2) 0.0132(17) 0.0034(15) 0.0065(15)
C19 0.0296(18) 0.0319(19) 0.044(2) 0.0148(17) 0.0129(17) 0.0143(15)
C20 0.0313(18) 0.0220(16) 0.035(2) 0.0064(15) 0.0089(15) 0.0065(14)
C21 0.0233(16) 0.0213(15) 0.0243(16) 0.0079(13) 0.0041(13) 0.0055(13)
C22 0.0269(16) 0.0219(15) 0.0208(16) 0.0072(13) 0.0044(13) 0.0009(13)
C23 0.0329(19) 0.0280(18) 0.0281(19) -0.0005(15) 0.0057(15) 0.0032(15)
C24 0.034(2) 0.0314(19) 0.0293(19) 0.0013(16) 0.0015(16) -0.0030(16)
C25 0.0261(17) 0.035(2) 0.0271(18) 0.0068(15) 0.0001(14) -0.0030(15)
C26 0.0237(16) 0.0292(17) 0.0251(17) 0.0076(14) 0.0048(13) 0.0015(14)
P1 0.0246(4) 0.0261(4) 0.0213(4) 0.0083(3) 0.0052(3) 0.0077(3)
F1 0.0467(13) 0.0495(14) 0.0233(11) 0.0122(10) 0.0123(10) 0.0177(11)
F2 0.0444(13) 0.0357(12) 0.0243(11) 0.0108(9) 0.0144(9) 0.0158(10)
F3 0.0402(13) 0.0392(12) 0.0331(12) 0.0145(10) 0.0015(10) 0.0180(10)
F4 0.0413(12) 0.0351(12) 0.0346(12) 0.0141(10) 0.0113(10) 0.0201(10)
F5 0.0335(12) 0.0350(12) 0.0438(14) 0.0074(11) 0.0040(10) -0.0008(10)
F6 0.0315(11) 0.0400(13) 0.0376(13) 0.0180(10) 0.0015(10) -0.0014(10)

loop_
_atom_type_symbol
_atom_type_description
_atom_type_scat_dispersion_real
_atom_type_scat_dispersion_imag
_atom_type_scat_source
C C 0.0033 0.0016 'International Tables Vol C Tables 4.2.6.8 and 6.1.1.4'
H H 0.0000 0.0000 'International Tables Vol C Tables 4.2.6.8 and 6.1.1.4'
N N 0.0061 0.0033 'International Tables Vol C Tables 4.2.6.8 and 6.1.1.4'
O O 0.0106 0.0060 'International Tables Vol C Tables 4.2.6.8 and 6.1.1.4'
F F 0.0171 0.0103 'International Tables Vol C Tables 4.2.6.8 and 6.1.1.4'
P P 0.1023 0.0942 'International Tables Vol C Tables 4.2.6.8 and 6.1.1.4'
S S 0.1246 0.1234 'International Tables Vol C Tables 4.2.6.8 and 6.1.1.4'
Ru Ru -1.2594 0.8363 'International Tables Vol C Tables 4.2.6.8 and 6.1.1.4'

loop_
_geom_angle_atom_site_label_1
_geom_angle_atom_site_label_2
_geom_angle_atom_site_label_3
_geom_angle
_geom_angle_site_symmetry_1
_geom_angle_site_symmetry_3
_geom_angle_publ_flag
N2 Ru1 N1 79.23(11) . . ?
N2 Ru1 N3 96.68(11) . . ?
N1 Ru1 N3 172.57(11) . . ?
N2 Ru1 N4 91.71(11) . . ?
N1 Ru1 N4 95.21(11) . . ?
N3 Ru1 N4 78.62(11) . . ?
N2 Ru1 O1 174.42(10) . . ?
N1 Ru1 O1 95.24(10) . . ?
N3 Ru1 O1 88.90(10) . . ?
N4 Ru1 O1 89.54(10) . . ?
N2 Ru1 S1 96.42(8) . . ?
N1 Ru1 S1 89.95(8) . . ?
N3 Ru1 S1 96.70(8) . . ?
N4 Ru1 S1 171.06(8) . . ?
O1 Ru1 S1 82.72(7) . . ?
C2 S1 Ru1 100.22(12) . . ?
C4 S2 C5 102.52(19) . . ?
C1 O1 Ru1 119.9(2) . . ?
C7 N1 C11 118.4(3) . . ?
C7 N1 Ru1 125.8(2) . . ?
C11 N1 Ru1 115.8(2) . . ?
C16 N2 C12 118.1(3) . . ?
C16 N2 Ru1 126.1(2) . . ?
C12 N2 Ru1 115.8(2) . . ?
C26 N4 C22 118.9(3) . . ?
C26 N4 Ru1 125.3(2) . . ?
C22 N4 Ru1 115.5(2) . . ?
C17 N3 C21 117.6(3) . . ?
C17 N3 Ru1 127.0(2) . . ?
C21 N3 Ru1 115.4(2) . . ?
O1 C1 C5 120.4(3) . . ?
O1 C1 C2 119.6(3) . . ?
C5 C1 C2 120.0(3) . . ?
C3 C2 C1 121.6(3) . . ?
C3 C2 S1 120.8(3) . . ?
C1 C2 S1 117.6(2) . . ?
C4 C3 C2 124.7(4) . . ?
C3 C4 S2 125.4(3) . . ?
C1 C5 C6 121.6(3) . . ?
C1 C5 S2 125.6(3) . . ?
C6 C5 S2 112.7(3) . . ?
O2 C6 C5 123.1(4) . . ?
N1 C7 C8 122.7(3) . . ?
C7 C8 C9 118.9(3) . . ?
C10 C9 C8 118.9(3) . . ?
C9 C10 C11 119.6(3) . . ?
N1 C11 C10 121.5(3) . . ?
N1 C11 C12 114.2(3) . . ?
C10 C11 C12 124.3(3) . . ?
N2 C12 C13 121.3(3) . . ?
N2 C12 C11 114.9(3) . . ?
C13 C12 C11 123.8(3) . . ?
C14 C13 C12 119.8(4) . . ?
C15 C14 C13 118.7(4) . . ?
C14 C15 C16 119.5(3) . . ?
N2 C16 C15 122.7(3) . . ?
N3 C17 C18 123.1(3) . . ?
C19 C18 C17 119.0(3) . . ?
C18 C19 C20 119.3(3) . . ?
C19 C20 C21 119.1(3) . . ?
N3 C21 C20 121.8(3) . . ?
N3 C21 C22 115.4(3) . . ?
C20 C21 C22 122.9(3) . . ?
N4 C22 C23 121.3(3) . . ?
N4 C22 C21 115.1(3) . . ?
C23 C22 C21 123.6(3) . . ?
C22 C23 C24 119.3(4) . . ?
C25 C24 C23 119.1(4) . . ?
C24 C25 C26 119.2(3) . . ?
N4 C26 C25 122.1(3) . . ?
F2 P1 F1 179.53(13) . . ?
F2 P1 F3 90.49(12) . . ?
F1 P1 F3 89.94(13) . . ?
F2 P1 F5 90.07(13) . . ?
F1 P1 F5 89.76(13) . . ?
F3 P1 F5 90.15(13) . . ?
F2 P1 F6 89.99(13) . . ?
F1 P1 F6 90.18(13) . . ?
F3 P1 F6 89.55(13) . . ?
F5 P1 F6 179.70(15) . . ?
F2 P1 F4 89.72(12) . . ?
F1 P1 F4 89.84(12) . . ?
F3 P1 F4 179.72(14) . . ?
F5 P1 F4 90.02(13) . . ?
F6 P1 F4 90.28(13) . . ?
C27 O3 C29 119.9(5) . . ?
O3 C27 C28 128.3(6) . . ?
C30 C29 O3 107.7(5) . . ?

loop_
_geom_bond_atom_site_label_1
_geom_bond_atom_site_label_2
_geom_bond_distance
_geom_bond_site_symmetry_2
_geom_bond_publ_flag
Ru1 N2 2.037(3) . ?
Ru1 N1 2.047(3) . ?
Ru1 N3 2.074(3) . ?
Ru1 N4 2.077(3) . ?
Ru1 O1 2.086(2) . ?
Ru1 S1 2.3153(9) . ?
S1 C2 1.694(3) . ?
S2 C4 1.690(4) . ?
S2 C5 1.724(4) . ?
O1 C1 1.293(4) . ?
O2 C6 1.225(5) . ?
N1 C7 1.349(4) . ?
N1 C11 1.361(4) . ?
N2 C16 1.353(4) . ?
N2 C12 1.361(4) . ?
N4 C26 1.344(4) . ?
N4 C22 1.358(4) . ?
N3 C17 1.347(4) . ?
N3 C21 1.360(4) . ?
C1 C5 1.405(5) . ?
C1 C2 1.466(5) . ?
C2 C3 1.408(5) . ?
C3 C4 1.358(6) . ?
C5 C6 1.453(5) . ?
C7 C8 1.384(5) . ?
C8 C9 1.388(5) . ?
C9 C10 1.386(5) . ?
C10 C11 1.389(5) . ?
C11 C12 1.473(4) . ?
C12 C13 1.390(5) . ?
C13 C14 1.388(5) . ?
C14 C15 1.375(6) . ?
C15 C16 1.378(5) . ?
C17 C18 1.382(5) . ?
C18 C19 1.373(6) . ?
C19 C20 1.381(5) . ?
C20 C21 1.395(5) . ?
C21 C22 1.471(5) . ?
C22 C23 1.387(5) . ?
C23 C24 1.389(5) . ?
C24 C25 1.375(6) . ?
C25 C26 1.388(5) . ?
P1 F2 1.598(2) . ?
P1 F1 1.603(2) . ?
P1 F3 1.604(2) . ?
P1 F5 1.604(2) . ?
P1 F6 1.604(2) . ?
P1 F4 1.608(2) . ?
O3 C27 1.100(6) . ?
O3 C29 1.422(7) . ?
C27 C28 1.479(8) . ?
C29 C30 1.352(8) . ?
